data_1574158
loop_
_publ_author_name
'Baldon, Simone'
'Paut, Julien'
'Anselmi, Elsa'
'Dagousset, Guillaume'
'Tuccio, B\'eatrice'
'Pelosi, Giorgio'
'Cuadros, Sara'
'Magnier, Emmanuel'
'Dell&#x2019;Amico, Luca'

_publ_section_title
;
 Radical photochemical difluorosulfoximination of alkenes and propellanes
;
_journal_issue 16
_journal_name_full 'Chemical Science'
_journal_page_first 6957
_journal_page_last 6964
_journal_paper_doi 10.1039/D5SC01068C
_journal_volume 16
_journal_year 2025
_chemical_absolute_configuration ad
_chemical_formula_moiety 'C12 H12 Br F2 N O S'
_chemical_formula_sum 'C12 H12 Br F2 N O S'
_chemical_formula_weight 336.20
_space_group_crystal_system triclinic
_space_group_IT_number 1
_space_group_name_Hall 'P 1'
_space_group_name_H-M_alt 'P 1'
_atom_sites_solution_hydrogens geom
_audit_creation_date 2024-06-20
_audit_creation_method
;
Olex2 1.5
(compiled 2024.02.16 svn.r378c4104 for OlexSys, GUI svn.r6928)
;
_audit_update_record
;
2024-06-20 deposited with the CCDC.	2025-03-13 downloaded from the CCDC.
;
_cell_angle_alpha 92.018(3)
_cell_angle_beta 92.253(3)
_cell_angle_gamma 106.884(3)
_cell_formula_units_Z 4
_cell_length_a 9.5072(6)
_cell_length_b 11.2492(7)
_cell_length_c 13.1335(9)
_cell_measurement_reflns_used 9686
_cell_measurement_temperature 200
_cell_measurement_theta_max 72.80
_cell_measurement_theta_min 3.37
_cell_volume 1341.42(15)
_computing_molecular_graphics 'Olex2 1.5 (Dolomanov et al., 2009)'
_computing_publication_material 'Olex2 1.5 (Dolomanov et al., 2009)'
_computing_structure_refinement 'XL  (Sheldrick, 2008)'
_diffrn_ambient_temperature 200
_diffrn_measured_fraction_theta_full 0.999
_diffrn_measured_fraction_theta_max 0.999
_diffrn_measurement_device_type 'Bruker D8 Advance'
_diffrn_radiation_type CuK\a
_diffrn_radiation_wavelength 1.54178
_diffrn_reflns_av_R_equivalents 0.0604
_diffrn_reflns_av_unetI/netI 0.0416
_diffrn_reflns_Laue_measured_fraction_full 0.999
_diffrn_reflns_Laue_measured_fraction_max 0.999
_diffrn_reflns_limit_h_max 11
_diffrn_reflns_limit_h_min -11
_diffrn_reflns_limit_k_max 13
_diffrn_reflns_limit_k_min -13
_diffrn_reflns_limit_l_max 15
_diffrn_reflns_limit_l_min -15
_diffrn_reflns_number 59085
_diffrn_reflns_point_group_measured_fraction_full 0.970
_diffrn_reflns_point_group_measured_fraction_max 0.966
_diffrn_reflns_theta_full 67.679
_diffrn_reflns_theta_max 70.054
_diffrn_reflns_theta_min 3.372
_diffrn_source_current 1.0
_diffrn_source_power 0.05
_diffrn_source_voltage 50.0
_exptl_absorpt_coefficient_mu 5.764
_exptl_crystal_colour colorless
_exptl_crystal_density_diffrn 1.665
_exptl_crystal_description block
_exptl_crystal_F_000 672
_exptl_crystal_size_max .03
_exptl_crystal_size_mid .02
_exptl_crystal_size_min .02
_refine_diff_density_max 0.983
_refine_diff_density_min -0.625
_refine_diff_density_rms 0.109
_refine_ls_abs_structure_details
;
 Flack x determined using 4140 quotients [(I+)-(I-)]/[(I+)+(I-)]
 (Parsons, Flack and Wagner, Acta Cryst. B69 (2013) 249-259).
;
_refine_ls_abs_structure_Flack 0.01(2)
_refine_ls_extinction_method none
_refine_ls_goodness_of_fit_ref 1.055
_refine_ls_hydrogen_treatment constr
_refine_ls_matrix_type full
_refine_ls_number_parameters 674
_refine_ls_number_reflns 9857
_refine_ls_number_restraints 24
_refine_ls_restrained_S_all 1.056
_refine_ls_R_factor_all 0.0623
_refine_ls_R_factor_gt 0.0590
_refine_ls_shift/su_max 0.000
_refine_ls_shift/su_mean 0.000
_refine_ls_structure_factor_coef Fsqd
_refine_ls_weighting_details 'w=1/[\s^2^(Fo^2^)+(0.1201P)^2^+0.9804P] where P=(Fo^2^+2Fc^2^)/3'
_refine_ls_weighting_scheme calc
_refine_ls_wR_factor_gt 0.1699
_refine_ls_wR_factor_ref 0.1753
_reflns_Friedel_coverage 0.933
_reflns_Friedel_fraction_full 0.940
_reflns_Friedel_fraction_max 0.932
_reflns_number_gt 9250
_reflns_number_total 9857
_reflns_threshold_expression 'I > 2\s(I)'
_cod_data_source_file d5sc01068c2.cif
_cod_data_source_block cu_sc574_a
_cod_depositor_comments 'Adding full bibliography for 1574158.cif.'
_cod_database_code 1574158
_shelx_shelxl_version_number 2019/1
_shelx_space_group_comment
;
The symmetry employed for this shelxl refinement is uniquely defined
by the following loop, which should always be used as a source of
symmetry information in preference to the above space-group names.
They are only intended as comments.
;
_olex2_refinement_description
;
1. Fixed Uiso
 At 1.2 times of:
  All C(H) groups, All C(H,H) groups
 At 1.5 times of:
  All N(H) groups
2. Restrained distances
 C8A-C9A \\sim C8A-C2
 with sigma of 0.02
 C8A-C10A \\sim C8A-C1
 with sigma of 0.02
 C8A-C11A \\sim C8A-C3
 with sigma of 0.02
 C9A-C12A \\sim C2-C12A
 with sigma of 0.02
 C10A-C12A \\sim C1-C12A
 with sigma of 0.02
 C11A-C12A \\sim C3-C12A
 with sigma of 0.02
 C8B-C9B \\sim C8B-C5
 with sigma of 0.02
 C8B-C10B \\sim C8B-C4
 with sigma of 0.02
 C8B-C11B \\sim C8B-C6
 with sigma of 0.02
 C9B-C12B \\sim C5-C12B
 with sigma of 0.02
 C10B-C12B \\sim C4-C12B
 with sigma of 0.02
 C11B-C12B \\sim C6-C12B
 with sigma of 0.02
 C7A-C8A \\sim C7-C8A
 with sigma of 0.02
 C7A-F1A \\sim C7-F1
 with sigma of 0.02
 C7A-F2A \\sim C7-F2
 with sigma of 0.02
 C7A-S1A \\sim C7-S1A
 with sigma of 0.02
 C8A-F1A \\sim C8A-F1
 with sigma of 0.04
 C8A-F2A \\sim C8A-F2
 with sigma of 0.04
 F1A-F2A \\sim F1-F2
 with sigma of 0.04
 F1A-S1A \\sim F1-S1A
 with sigma of 0.04
 F2A-S1A \\sim F2-S1A
 with sigma of 0.04
3. Others
 Fixed Sof: C7A(0.5) C9A(0.5) H9AA(0.5) H9AB(0.5) C10A(0.5) H10A(0.5)
 H10B(0.5) C11A(0.5) H11A(0.5) H11B(0.5) F1A(0.5) F2A(0.5) C9B(0.5) H9BA(0.5)
 H9BB(0.5) C10B(0.5) H10C(0.5) H10D(0.5) C11B(0.5) H11C(0.5) H11D(0.5) C1(0.5)
 H1B(0.5) H1C(0.5) C2(0.5) H2B(0.5) H2C(0.5) C3(0.5) H3B(0.5) H3C(0.5) C4(0.5)
 H4C(0.5) H4D(0.5) C5(0.5) H5C(0.5) H5D(0.5) C6(0.5) H6A(0.5) H6B(0.5) F1(0.5)
 F2(0.5) C7(0.5)
4.a Secondary CH2 refined with riding coordinates:
 C9A(H9AA,H9AB), C10A(H10A,H10B), C11A(H11A,H11B), C9B(H9BA,H9BB), C10B(H10C,
 H10D), C11B(H11C,H11D), C9C(H9CA,H9CB), C10C(H10E,H10F), C11C(H11E,H11F),
 C9D(H9DA,H9DB), C10D(H10G,H10H), C11D(H11G,H11H), C1(H1B,H1C), C2(H2B,H2C),
 C3(H3B,H3C), C4(H4C,H4D), C5(H5C,H5D), C6(H6A,H6B)
4.b Aromatic/amide H refined with riding coordinates:
 C1A(H1A), C2A(H2A), C3A(H3A), C4A(H4A), C5A(H5A), C1B(H1BA), C2B(H2BA),
 C3B(H3BA), C4B(H4B), C5B(H5B), C1C(H1CA), C2C(H2CA), C3C(H3CA), C4C(H4CA),
 C5C(H5CA), C1D(H1D), C2D(H2D), C3D(H3D), C4D(H4DA), C5D(H5DA)
4.c Idealised tetrahedral OH refined as rotating group:
 N1A(H1AA), N1B(H1BB), N1C(H1CB), N1D(H1DA)
;
_olex2_submission_special_instructions 'No special instructions were received'

loop_
_space_group_symop_operation_xyz
'x, y, z'

loop_
_atom_site_label
_atom_site_type_symbol
_atom_site_fract_x
_atom_site_fract_y
_atom_site_fract_z
_atom_site_U_iso_or_equiv
_atom_site_adp_type
_atom_site_occupancy
_atom_site_site_symmetry_order
_atom_site_calc_flag
_atom_site_refinement_flags_posn
_atom_site_refinement_flags_adp
_atom_site_refinement_flags_occupancy
_atom_site_disorder_assembly
_atom_site_disorder_group
Br1A Br 0.43098(14) 0.89329(11) 0.87222(12) 0.0860(4) Uani 1 1 d . . . . .
C1A C -0.0606(11) 0.1362(10) 0.8214(8) 0.056(2) Uani 1 1 d . . . . .
H1A H -0.087953 0.186322 0.774273 0.067 Uiso 1 1 calc R U . . .
C2A C -0.1611(13) 0.0263(10) 0.8490(9) 0.063(2) Uani 1 1 d . . . . .
H2A H -0.255453 0.000910 0.818058 0.075 Uiso 1 1 calc R U . . .
C3A C -0.1215(15) -0.0445(9) 0.9216(8) 0.065(3) Uani 1 1 d . . . . .
H3A H -0.190564 -0.115261 0.942358 0.078 Uiso 1 1 calc R U . . .
C4A C 0.0205(18) -0.0109(10) 0.9637(8) 0.076(3) Uani 1 1 d . . . . .
H4A H 0.046982 -0.060959 1.011199 0.091 Uiso 1 1 calc R U . . .
C5A C 0.1251(15) 0.0969(11) 0.9362(8) 0.066(3) Uani 1 1 d . . . . .
H5A H 0.221150 0.119747 0.964121 0.079 Uiso 1 1 calc R U . . .
C6A C 0.0796(11) 0.1687(8) 0.8652(7) 0.0494(19) Uani 1 1 d . . . . .
C7A C 0.174(3) 0.425(2) 0.9220(18) 0.090(17) Uani 0.5 1 d D . P A 1
C8A C 0.2656(10) 0.5536(9) 0.9092(7) 0.0505(19) Uani 1 1 d D . . . .
C9A C 0.245(3) 0.665(2) 0.9773(18) 0.074(6) Uiso 0.5 1 d D . P A 1
H9AA H 0.148328 0.677250 0.973345 0.089 Uiso 0.5 1 calc R U P A 1
H9AB H 0.289709 0.675757 1.045974 0.089 Uiso 0.5 1 calc R U P A 1
C10A C 0.432(2) 0.6239(18) 0.908(2) 0.067(6) Uiso 0.5 1 d D . P A 1
H10A H 0.488133 0.632111 0.972377 0.080 Uiso 0.5 1 calc R U P A 1
H10B H 0.482970 0.604671 0.850121 0.080 Uiso 0.5 1 calc R U P A 1
C11A C 0.254(3) 0.6225(18) 0.8097(15) 0.064(5) Uiso 0.5 1 d D . P A 1
H11A H 0.305585 0.602770 0.752292 0.077 Uiso 0.5 1 calc R U P A 1
H11B H 0.157621 0.630607 0.790581 0.077 Uiso 0.5 1 calc R U P A 1
C12A C 0.3475(11) 0.7185(10) 0.8919(8) 0.059(2) Uani 1 1 d D . . . .
F1A F 0.0331(18) 0.413(2) 0.9180(16) 0.066(5) Uani 0.5 1 d D . P A 1
F2A F 0.210(2) 0.391(2) 1.0195(13) 0.075(6) Uani 0.5 1 d D . P A 1
N1A N 0.3635(11) 0.3080(10) 0.8374(10) 0.079(3) Uani 1 1 d . . . . .
H1AA H 0.373260 0.247788 0.804503 0.119 Uiso 1 1 calc R U . . .
O1A O 0.1420(8) 0.3449(7) 0.7371(5) 0.0628(17) Uani 1 1 d . . . . .
S1A S 0.2049(2) 0.3083(2) 0.82781(16) 0.0492(5) Uani 1 1 d D . . . .
Br1B Br 0.57098(12) 0.12260(10) 0.64921(11) 0.0776(4) Uani 1 1 d . . . . .
C1B C 0.8781(15) 0.9184(10) 0.5903(8) 0.066(3) Uani 1 1 d . . . . .
H1BA H 0.782675 0.895846 0.561286 0.079 Uiso 1 1 calc R U . . .
C2B C 0.9828(18) 1.0290(10) 0.5654(8) 0.076(4) Uani 1 1 d . . . . .
H2BA H 0.956370 1.080712 0.519322 0.092 Uiso 1 1 calc R U . . .
C3B C 1.1222(16) 1.0609(10) 0.6080(9) 0.072(3) Uani 1 1 d . . . . .
H3BA H 1.190095 1.134324 0.590784 0.087 Uiso 1 1 calc R U . . .
C4B C 1.1635(13) 0.9870(10) 0.6753(9) 0.064(3) Uani 1 1 d . . . . .
H4B H 1.259239 1.010266 0.703786 0.076 Uiso 1 1 calc R U . . .
C5B C 1.0648(11) 0.8777(9) 0.7020(8) 0.053(2) Uani 1 1 d . . . . .
H5B H 1.093935 0.827075 0.747803 0.064 Uiso 1 1 calc R U . . .
C6B C 0.9221(11) 0.8437(8) 0.6601(7) 0.0489(19) Uani 1 1 d . . . . .
C7B C 0.8346(11) 0.5915(9) 0.5982(7) 0.053(2) Uani 1 1 d . . . . .
C8B C 0.7562(10) 0.4594(9) 0.6132(7) 0.0500(19) Uani 1 1 d D . . . .
C9B C 0.5951(17) 0.4050(15) 0.6466(18) 0.050(4) Uiso 0.5 1 d D . P B 1
H9BA H 0.517046 0.408273 0.597903 0.060 Uiso 0.5 1 calc R U P B 1
H9BB H 0.576753 0.424179 0.716545 0.060 Uiso 0.5 1 calc R U P B 1
C10B C 0.7272(18) 0.3512(13) 0.5291(11) 0.042(3) Uiso 0.5 1 d D . P B 1
H10C H 0.655280 0.350647 0.474451 0.051 Uiso 0.5 1 calc R U P B 1
H10D H 0.813133 0.330433 0.505770 0.051 Uiso 0.5 1 calc R U P B 1
C11B C 0.8091(18) 0.3752(14) 0.6816(14) 0.046(4) Uiso 0.5 1 d D . P B 1
H11C H 0.806763 0.392069 0.754314 0.055 Uiso 0.5 1 calc R U P B 1
H11D H 0.897974 0.356154 0.662517 0.055 Uiso 0.5 1 calc R U P B 1
C12B C 0.6662(9) 0.2952(8) 0.6288(8) 0.0504(19) Uani 1 1 d D . . . .
F1B F 0.8034(11) 0.6265(6) 0.5060(5) 0.090(3) Uani 1 1 d . . . . .
F2B F 0.9844(7) 0.6095(6) 0.6022(6) 0.0728(18) Uani 1 1 d . . . . .
N1B N 0.8416(10) 0.6527(8) 0.7889(6) 0.0591(19) Uani 1 1 d . . . . .
H1BB H 0.833028 0.697611 0.837321 0.089 Uiso 1 1 calc R U . . .
O1B O 0.6506(9) 0.7065(9) 0.6680(8) 0.080(2) Uani 1 1 d . . . . .
S1B S 0.7978(2) 0.70133(19) 0.69205(16) 0.0478(5) Uani 1 1 d . . . . .
Br1C Br 0.29600(12) -0.03360(10) 0.17973(9) 0.0715(3) Uani 1 1 d . . . . .
C1C C 0.1575(10) 0.6509(9) 0.3968(7) 0.0511(19) Uani 1 1 d . . . . .
H1CA H 0.083997 0.612470 0.347462 0.061 Uiso 1 1 calc R U . . .
C2C C 0.1975(14) 0.7757(12) 0.4156(9) 0.066(3) Uani 1 1 d . . . . .
H2CA H 0.149544 0.822809 0.378650 0.080 Uiso 1 1 calc R U . . .
C3C C 0.3071(13) 0.8354(10) 0.4878(9) 0.064(3) Uani 1 1 d . . . . .
H3CA H 0.332614 0.921294 0.498781 0.077 Uiso 1 1 calc R U . . .
C4C C 0.3780(12) 0.7668(10) 0.5433(9) 0.061(2) Uani 1 1 d . . . . .
H4CA H 0.452331 0.806512 0.591740 0.073 Uiso 1 1 calc R U . . .
C5C C 0.3394(10) 0.6382(9) 0.5274(7) 0.0489(18) Uani 1 1 d . . . . .
H5CA H 0.386148 0.591152 0.565421 0.059 Uiso 1 1 calc R U . . .
C6C C 0.2298(9) 0.5816(8) 0.4538(6) 0.0426(16) Uani 1 1 d . . . . .
C7C C 0.3152(9) 0.4075(8) 0.3320(6) 0.0438(17) Uani 1 1 d . . . . .
C8C C 0.3055(9) 0.2789(8) 0.2941(6) 0.0455(18) Uani 1 1 d . . . . .
C9C C 0.1749(11) 0.1858(11) 0.2321(9) 0.062(2) Uani 1 1 d . . . . .
H9CA H 0.088673 0.147517 0.269593 0.075 Uiso 1 1 calc R U . . .
H9CB H 0.151255 0.209921 0.164910 0.075 Uiso 1 1 calc R U . . .
C10C C 0.4061(12) 0.2516(9) 0.2112(8) 0.058(2) Uani 1 1 d . . . . .
H10E H 0.390739 0.278360 0.143338 0.069 Uiso 1 1 calc R U . . .
H10F H 0.509081 0.266648 0.231866 0.069 Uiso 1 1 calc R U . . .
C11C C 0.3267(13) 0.1689(10) 0.3528(8) 0.060(2) Uani 1 1 d . . . . .
H11E H 0.424744 0.178754 0.382374 0.072 Uiso 1 1 calc R U . . .
H11F H 0.249228 0.129902 0.397328 0.072 Uiso 1 1 calc R U . . .
C12C C 0.3001(10) 0.1267(8) 0.2400(7) 0.0491(19) Uani 1 1 d . . . . .
F1C F 0.2890(7) 0.4760(5) 0.2537(4) 0.0595(13) Uani 1 1 d . . . . .
F2C F 0.4520(5) 0.4666(5) 0.3730(4) 0.0552(12) Uani 1 1 d . . . . .
N1C N 0.2303(10) 0.3513(8) 0.5136(6) 0.0557(18) Uani 1 1 d . . . . .
H1CB H 0.189157 0.362274 0.565253 0.083 Uiso 1 1 calc R U . . .
O1C O 0.0400(7) 0.3786(7) 0.3756(6) 0.0601(16) Uani 1 1 d . . . . .
S1C S 0.1830(2) 0.41795(19) 0.42836(15) 0.0434(4) Uani 1 1 d . . . . .
Br1D Br 0.70137(15) 1.05827(11) 0.35308(9) 0.0822(4) Uani 1 1 d . . . . .
C1D C 0.6956(12) 0.4009(10) 0.0005(8) 0.060(2) Uani 1 1 d . . . . .
H1D H 0.651797 0.448407 -0.039386 0.072 Uiso 1 1 calc R U . . .
C2D C 0.6610(14) 0.2758(12) -0.0168(10) 0.074(3) Uani 1 1 d . . . . .
H2D H 0.595791 0.237278 -0.070875 0.089 Uiso 1 1 calc R U . . .
C3D C 0.7226(14) 0.2043(11) 0.0462(10) 0.070(3) Uani 1 1 d . . . . .
H3D H 0.696275 0.118532 0.034231 0.084 Uiso 1 1 calc R U . . .
C4D C 0.8213(13) 0.2589(11) 0.1251(10) 0.069(3) Uani 1 1 d . . . . .
H4DA H 0.860799 0.210474 0.167114 0.083 Uiso 1 1 calc R U . . .
C5D C 0.8615(11) 0.3870(10) 0.1418(8) 0.056(2) Uani 1 1 d . . . . .
H5DA H 0.930031 0.425582 0.194181 0.068 Uiso 1 1 calc R U . . .
C6D C 0.7991(9) 0.4567(9) 0.0801(6) 0.0482(18) Uani 1 1 d . . . . .
C7D C 0.7021(9) 0.6221(8) 0.2008(7) 0.0458(17) Uani 1 1 d . . . . .
C8D C 0.7077(9) 0.7481(8) 0.2413(6) 0.0456(17) Uani 1 1 d . . . . .
C9D C 0.6796(16) 0.8578(11) 0.1815(9) 0.072(3) Uani 1 1 d . . . . .
H9DA H 0.756403 0.900166 0.137780 0.087 Uiso 1 1 calc R U . . .
H9DB H 0.581117 0.844014 0.151241 0.087 Uiso 1 1 calc R U . . .
C10D C 0.6024(14) 0.7744(12) 0.3216(9) 0.070(3) Uani 1 1 d . . . . .
H10G H 0.499765 0.756653 0.298829 0.084 Uiso 1 1 calc R U . . .
H10H H 0.615708 0.748098 0.389937 0.084 Uiso 1 1 calc R U . . .
C11D C 0.8347(13) 0.8445(10) 0.3026(8) 0.061(2) Uani 1 1 d . . . . .
H11G H 0.919341 0.885748 0.264732 0.073 Uiso 1 1 calc R U . . .
H11H H 0.860983 0.821222 0.369517 0.073 Uiso 1 1 calc R U . . .
C12D C 0.7026(12) 0.8993(10) 0.2960(8) 0.058(2) Uani 1 1 d . . . . .
F1D F 0.5674(6) 0.5609(6) 0.1593(5) 0.0614(14) Uani 1 1 d . . . . .
F2D F 0.7273(7) 0.5544(5) 0.2796(4) 0.0580(13) Uani 1 1 d . . . . .
N1D N 0.9905(10) 0.6618(9) 0.1534(8) 0.066(2) Uani 1 1 d . . . . .
H1DA H 1.011956 0.736781 0.167270 0.100 Uiso 1 1 calc R U . . .
O1D O 0.7898(9) 0.6771(7) 0.0196(5) 0.0650(18) Uani 1 1 d . . . . .
S1D S 0.8379(2) 0.6175(2) 0.10559(15) 0.0466(5) Uani 1 1 d . . . . .
C1 C 0.423(2) 0.6164(17) 0.869(2) 0.061(5) Uiso 0.5 1 d D . P A 2
H1B H 0.506409 0.616621 0.913589 0.074 Uiso 0.5 1 calc R U P A 2
H1C H 0.435949 0.599013 0.797558 0.074 Uiso 0.5 1 calc R U P A 2
C2 C 0.309(2) 0.6588(16) 0.9968(13) 0.058(4) Uiso 0.5 1 d D . P A 2
H2B H 0.228095 0.677235 1.030716 0.070 Uiso 0.5 1 calc R U P A 2
H2C H 0.391020 0.659097 1.042990 0.070 Uiso 0.5 1 calc R U P A 2
C3 C 0.208(2) 0.6342(15) 0.8371(15) 0.049(4) Uiso 0.5 1 d D . P A 2
H3B H 0.213063 0.616872 0.764746 0.059 Uiso 0.5 1 calc R U P A 2
H3C H 0.116140 0.649927 0.854294 0.059 Uiso 0.5 1 calc R U P A 2
C4 C 0.790(3) 0.3421(19) 0.5604(19) 0.079(6) Uiso 0.5 1 d D . P B 2
H4C H 0.766591 0.327829 0.487680 0.095 Uiso 0.5 1 calc R U P B 2
H4D H 0.883378 0.328373 0.581136 0.095 Uiso 0.5 1 calc R U P B 2
C5 C 0.5922(19) 0.3988(17) 0.603(2) 0.065(5) Uiso 0.5 1 d D . P B 2
H5C H 0.546460 0.393011 0.534923 0.077 Uiso 0.5 1 calc R U P B 2
H5D H 0.534783 0.421628 0.655590 0.077 Uiso 0.5 1 calc R U P B 2
C6 C 0.767(3) 0.3869(17) 0.7113(15) 0.059(5) Uiso 0.5 1 d D . P B 2
H6A H 0.861276 0.374138 0.728163 0.071 Uiso 0.5 1 calc R U P B 2
H6B H 0.718689 0.407917 0.770246 0.071 Uiso 0.5 1 calc R U P B 2
F1 F 0.062(2) 0.399(2) 0.9543(17) 0.089(8) Uani 0.5 1 d D . P A 2
F2 F 0.283(3) 0.391(2) 1.0138(14) 0.083(6) Uani 0.5 1 d D . P A 2
C7 C 0.200(2) 0.4200(13) 0.9344(15) 0.047(7) Uani 0.5 1 d D . P A 2

loop_
_atom_site_aniso_label
_atom_site_aniso_U_11
_atom_site_aniso_U_22
_atom_site_aniso_U_33
_atom_site_aniso_U_23
_atom_site_aniso_U_13
_atom_site_aniso_U_12
Br1A 0.0712(7) 0.0526(6) 0.1229(12) 0.0125(7) 0.0055(7) -0.0007(5)
C1A 0.061(5) 0.054(5) 0.059(6) 0.009(4) 0.013(4) 0.025(4)
C2A 0.067(6) 0.049(5) 0.071(6) 0.010(5) 0.020(5) 0.013(4)
C3A 0.100(8) 0.040(4) 0.050(5) 0.006(4) 0.020(5) 0.012(5)
C4A 0.135(11) 0.046(5) 0.048(5) 0.016(4) 0.003(6) 0.027(6)
C5A 0.092(7) 0.065(6) 0.044(5) 0.001(4) -0.012(4) 0.027(5)
C6A 0.064(5) 0.042(4) 0.043(4) 0.010(3) 0.015(4) 0.015(4)
C7A 0.16(4) 0.09(3) 0.026(13) 0.015(12) -0.016(17) 0.06(2)
C8A 0.057(5) 0.046(5) 0.045(4) 0.009(3) 0.004(3) 0.009(4)
C12A 0.056(5) 0.052(5) 0.062(6) 0.010(4) 0.007(4) 0.006(4)
F1A 0.057(7) 0.063(9) 0.081(13) 0.018(8) 0.037(7) 0.014(6)
F2A 0.116(15) 0.071(9) 0.033(7) 0.018(6) -0.006(8) 0.018(11)
N1A 0.063(5) 0.070(6) 0.106(8) 0.004(5) -0.007(5) 0.023(4)
O1A 0.072(4) 0.064(4) 0.046(3) 0.016(3) 0.011(3) 0.009(3)
S1A 0.0507(11) 0.0511(11) 0.0459(10) 0.0083(8) 0.0074(8) 0.0140(9)
Br1B 0.0660(6) 0.0474(6) 0.1052(9) 0.0083(5) 0.0046(6) -0.0062(5)
C1B 0.103(8) 0.045(5) 0.052(5) 0.004(4) -0.007(5) 0.026(5)
C2B 0.136(11) 0.048(6) 0.049(6) 0.008(4) 0.008(6) 0.031(7)
C3B 0.102(9) 0.048(5) 0.061(6) -0.001(5) 0.019(6) 0.011(5)
C4B 0.074(6) 0.046(5) 0.069(6) 0.004(4) 0.020(5) 0.012(5)
C5B 0.062(5) 0.045(5) 0.055(5) 0.008(4) 0.010(4) 0.018(4)
C6B 0.069(5) 0.041(4) 0.040(4) 0.002(3) 0.002(4) 0.021(4)
C7B 0.064(5) 0.049(5) 0.041(4) -0.001(4) 0.011(4) 0.009(4)
C8B 0.053(4) 0.051(5) 0.044(4) 0.003(3) 0.005(3) 0.012(4)
C12B 0.038(4) 0.036(4) 0.073(6) 0.005(4) 0.004(3) 0.004(3)
F1B 0.162(7) 0.058(4) 0.038(3) 0.005(3) -0.001(4) 0.012(4)
F2B 0.064(3) 0.056(3) 0.090(4) -0.008(3) 0.038(3) 0.002(3)
N1B 0.078(5) 0.061(5) 0.038(4) 0.007(3) 0.007(3) 0.019(4)
O1B 0.054(4) 0.077(5) 0.108(7) -0.005(4) -0.003(4) 0.021(4)
S1B 0.0514(10) 0.0456(10) 0.0465(10) 0.0022(8) 0.0051(8) 0.0137(8)
Br1C 0.0895(8) 0.0536(6) 0.0730(7) -0.0104(5) -0.0033(5) 0.0258(5)
C1C 0.054(4) 0.058(5) 0.045(4) 0.004(4) 0.003(3) 0.022(4)
C2C 0.081(7) 0.071(7) 0.062(6) 0.010(5) 0.000(5) 0.047(6)
C3C 0.074(6) 0.048(5) 0.073(6) -0.005(4) 0.014(5) 0.018(4)
C4C 0.059(5) 0.059(5) 0.066(6) -0.012(4) -0.001(4) 0.020(4)
C5C 0.053(4) 0.051(4) 0.050(4) -0.001(3) 0.003(3) 0.026(4)
C6C 0.048(4) 0.043(4) 0.039(4) 0.004(3) 0.009(3) 0.014(3)
C7C 0.047(4) 0.044(4) 0.040(4) 0.006(3) 0.008(3) 0.011(3)
C8C 0.053(4) 0.051(5) 0.034(4) 0.001(3) 0.001(3) 0.019(4)
C9C 0.051(5) 0.063(6) 0.067(6) -0.005(5) -0.006(4) 0.010(4)
C10C 0.066(6) 0.046(5) 0.062(6) 0.001(4) 0.021(4) 0.016(4)
C11C 0.078(6) 0.057(6) 0.047(5) 0.006(4) -0.002(4) 0.023(5)
C12C 0.063(5) 0.040(4) 0.045(4) -0.002(3) 0.004(3) 0.017(4)
F1C 0.083(4) 0.056(3) 0.045(3) 0.017(2) 0.021(2) 0.026(3)
F2C 0.047(2) 0.053(3) 0.061(3) -0.004(2) 0.015(2) 0.006(2)
N1C 0.073(5) 0.051(4) 0.046(4) 0.013(3) 0.015(3) 0.020(4)
O1C 0.049(3) 0.061(4) 0.065(4) 0.001(3) 0.007(3) 0.009(3)
S1C 0.0428(9) 0.0460(10) 0.0407(9) 0.0062(7) 0.0106(7) 0.0102(7)
Br1D 0.1165(10) 0.0631(7) 0.0763(8) -0.0117(6) -0.0050(7) 0.0440(7)
C1D 0.074(6) 0.060(5) 0.054(5) -0.001(4) -0.002(4) 0.033(5)
C2D 0.083(7) 0.073(7) 0.067(6) -0.016(5) -0.008(5) 0.028(6)
C3D 0.083(7) 0.056(6) 0.080(7) 0.004(5) 0.015(5) 0.034(5)
C4D 0.076(6) 0.066(6) 0.081(7) 0.025(6) 0.021(5) 0.040(5)
C5D 0.056(5) 0.066(6) 0.057(5) 0.012(4) 0.006(4) 0.031(4)
C6D 0.052(4) 0.057(5) 0.038(4) -0.001(3) 0.010(3) 0.020(4)
C7D 0.042(4) 0.051(4) 0.045(4) 0.006(3) 0.011(3) 0.012(3)
C8D 0.045(4) 0.051(4) 0.041(4) 0.005(3) 0.010(3) 0.013(3)
C9D 0.111(9) 0.065(6) 0.052(6) -0.005(5) -0.010(5) 0.046(6)
C10D 0.079(7) 0.074(7) 0.059(6) -0.008(5) 0.030(5) 0.023(5)
C11D 0.075(6) 0.050(5) 0.057(5) -0.002(4) -0.003(4) 0.020(4)
C12D 0.074(6) 0.054(5) 0.050(5) -0.005(4) -0.002(4) 0.028(5)
F1D 0.048(3) 0.058(3) 0.074(4) -0.009(3) 0.005(2) 0.010(2)
F2D 0.081(3) 0.060(3) 0.042(3) 0.014(2) 0.019(2) 0.031(3)
N1D 0.058(4) 0.067(5) 0.067(5) -0.003(4) 0.006(4) 0.009(4)
O1D 0.097(5) 0.059(4) 0.044(3) 0.013(3) 0.011(3) 0.028(4)
S1D 0.0546(11) 0.0507(11) 0.0367(9) 0.0059(8) 0.0112(7) 0.0172(8)
F1 0.128(18) 0.045(7) 0.086(15) 0.010(9) 0.081(13) 0.002(10)
F2 0.142(18) 0.055(7) 0.045(7) 0.014(5) -0.013(10) 0.019(12)
C7 0.065(11) 0.022(8) 0.045(15) 0.008(7) 0.016(8) -0.004(7)

loop_
_atom_type_symbol
_atom_type_description
_atom_type_scat_dispersion_real
_atom_type_scat_dispersion_imag
_atom_type_scat_source
C C 0.0181 0.0091 'International Tables Vol C Tables 4.2.6.8 and 6.1.1.4'
H H 0.0000 0.0000 'International Tables Vol C Tables 4.2.6.8 and 6.1.1.4'
Br Br -0.6763 1.2805 'International Tables Vol C Tables 4.2.6.8 and 6.1.1.4'
F F 0.0727 0.0534 'International Tables Vol C Tables 4.2.6.8 and 6.1.1.4'
N N 0.0311 0.0180 'International Tables Vol C Tables 4.2.6.8 and 6.1.1.4'
O O 0.0492 0.0322 'International Tables Vol C Tables 4.2.6.8 and 6.1.1.4'
S S 0.3331 0.5567 'International Tables Vol C Tables 4.2.6.8 and 6.1.1.4'

loop_
_geom_angle_atom_site_label_1
_geom_angle_atom_site_label_2
_geom_angle_atom_site_label_3
_geom_angle
_geom_angle_site_symmetry_1
_geom_angle_site_symmetry_3
_geom_angle_publ_flag
C2A C1A H1A 120.7 . . ?
C6A C1A H1A 120.7 . . ?
C6A C1A C2A 118.5(10) . . ?
C1A C2A H2A 119.8 . . ?
C3A C2A C1A 120.3(11) . . ?
C3A C2A H2A 119.8 . . ?
C2A C3A H3A 119.9 . . ?
C2A C3A C4A 120.1(10) . . ?
C4A C3A H3A 119.9 . . ?
C3A C4A H4A 119.4 . . ?
C3A C4A C5A 121.1(10) . . ?
C5A C4A H4A 119.4 . . ?
C4A C5A H5A 121.4 . . ?
C6A C5A C4A 117.1(11) . . ?
C6A C5A H5A 121.4 . . ?
C1A C6A C5A 122.7(10) . . ?
C1A C6A S1A 117.4(7) . . ?
C5A C6A S1A 119.9(8) . . ?
C8A C7A S1A 114.3(14) . . ?
F1A C7A C8A 113(2) . . ?
F1A C7A F2A 107(2) . . ?
F1A C7A S1A 107.3(18) . . ?
F2A C7A C8A 107.4(19) . . ?
F2A C7A S1A 107.4(18) . . ?
C7A C8A C9A 120.8(13) . . ?
C7A C8A C10A 137.1(15) . . ?
C7A C8A C11A 121.8(14) . . ?
C7A C8A C12A 169.9(14) . . ?
C9A C8A C12A 53.3(8) . . ?
C10A C8A C9A 88.6(14) . . ?
C10A C8A C11A 84.2(14) . . ?
C10A C8A C12A 53.0(8) . . ?
C11A C8A C9A 91.5(13) . . ?
C11A C8A C12A 54.1(8) . . ?
C1 C8A C12A 53.6(8) . . ?
C2 C8A C12A 54.3(7) . . ?
C2 C8A C1 85.9(13) . . ?
C3 C8A C12A 53.5(7) . . ?
C3 C8A C1 87.0(12) . . ?
C3 C8A C2 92.8(11) . . ?
C7 C8A C12A 174.4(10) . . ?
C7 C8A C1 127.9(12) . . ?
C7 C8A C2 120.1(11) . . ?
C7 C8A C3 130.3(13) . . ?
C8A C9A H9AA 116.4 . . ?
C8A C9A H9AB 116.4 . . ?
H9AA C9A H9AB 113.4 . . ?
C12A C9A C8A 71.5(10) . . ?
C12A C9A H9AA 116.4 . . ?
C12A C9A H9AB 116.4 . . ?
C8A C10A H10A 116.3 . . ?
C8A C10A H10B 116.3 . . ?
H10A C10A H10B 113.3 . . ?
C12A C10A C8A 72.6(9) . . ?
C12A C10A H10A 116.3 . . ?
C12A C10A H10B 116.3 . . ?
C8A C11A H11A 116.4 . . ?
C8A C11A H11B 116.4 . . ?
H11A C11A H11B 113.4 . . ?
C12A C11A C8A 71.5(9) . . ?
C12A C11A H11A 116.4 . . ?
C12A C11A H11B 116.4 . . ?
C8A C12A Br1A 178.9(8) . . ?
C9A C12A Br1A 124.7(10) . . ?
C9A C12A C8A 55.2(9) . . ?
C9A C12A C11A 93.2(14) . . ?
C10A C12A Br1A 126.6(9) . . ?
C10A C12A C8A 54.4(8) . . ?
C10A C12A C9A 91.0(15) . . ?
C10A C12A C11A 85.3(15) . . ?
C11A C12A Br1A 124.8(9) . . ?
C11A C12A C8A 54.4(8) . . ?
C1 C12A Br1A 125.5(9) . . ?
C1 C12A C8A 55.2(8) . . ?
C1 C12A C2 87.3(13) . . ?
C2 C12A Br1A 125.6(9) . . ?
C2 C12A C8A 54.9(8) . . ?
C3 C12A Br1A 125.5(9) . . ?
C3 C12A C8A 53.5(7) . . ?
C3 C12A C1 88.1(13) . . ?
C3 C12A C2 93.2(12) . . ?
S1A N1A H1AA 109.5 . . ?
C6A S1A C7A 101.8(8) . . ?
C6A S1A C7 102.2(6) . . ?
N1A S1A C6A 113.3(6) . . ?
N1A S1A C7A 109.6(10) . . ?
N1A S1A C7 101.0(9) . . ?
O1A S1A C6A 107.5(4) . . ?
O1A S1A C7A 99.5(10) . . ?
O1A S1A N1A 122.4(6) . . ?
O1A S1A C7 108.2(8) . . ?
C2B C1B H1BA 121.1 . . ?
C6B C1B H1BA 121.1 . . ?
C6B C1B C2B 117.8(11) . . ?
C1B C2B H2BA 119.7 . . ?
C3B C2B C1B 120.6(11) . . ?
C3B C2B H2BA 119.7 . . ?
C2B C3B H3BA 119.6 . . ?
C4B C3B C2B 120.8(11) . . ?
C4B C3B H3BA 119.6 . . ?
C3B C4B H4B 119.7 . . ?
C3B C4B C5B 120.6(12) . . ?
C5B C4B H4B 119.7 . . ?
C4B C5B H5B 120.2 . . ?
C4B C5B C6B 119.5(10) . . ?
C6B C5B H5B 120.2 . . ?
C1B C6B S1B 120.2(8) . . ?
C5B C6B C1B 120.6(10) . . ?
C5B C6B S1B 119.2(7) . . ?
C8B C7B S1B 114.5(6) . . ?
F1B C7B C8B 112.1(8) . . ?
F1B C7B F2B 105.0(8) . . ?
F1B C7B S1B 107.2(7) . . ?
F2B C7B C8B 110.1(9) . . ?
F2B C7B S1B 107.4(6) . . ?
C7B C8B C9B 127.1(10) . . ?
C7B C8B C10B 125.0(9) . . ?
C7B C8B C11B 125.7(9) . . ?
C7B C8B C12B 177.5(8) . . ?
C7B C8B C4 126.1(10) . . ?
C7B C8B C5 126.8(11) . . ?
C7B C8B C6 126.2(10) . . ?
C9B C8B C10B 89.4(11) . . ?
C9B C8B C12B 55.3(7) . . ?
C10B C8B C12B 53.2(7) . . ?
C11B C8B C9B 91.2(11) . . ?
C11B C8B C10B 86.2(10) . . ?
C11B C8B C12B 53.4(7) . . ?
C4 C8B C12B 51.5(8) . . ?
C5 C8B C12B 55.2(8) . . ?
C5 C8B C4 92.6(13) . . ?
C5 C8B C6 90.4(13) . . ?
C6 C8B C12B 54.1(8) . . ?
C6 C8B C4 81.7(13) . . ?
C8B C9B H9BA 116.6 . . ?
C8B C9B H9BB 116.6 . . ?
C8B C9B C12B 70.6(8) . . ?
H9BA C9B H9BB 113.6 . . ?
C12B C9B H9BA 116.6 . . ?
C12B C9B H9BB 116.6 . . ?
C8B C10B H10C 116.4 . . ?
C8B C10B H10D 116.4 . . ?
H10C C10B H10D 113.4 . . ?
C12B C10B C8B 71.7(8) . . ?
C12B C10B H10C 116.4 . . ?
C12B C10B H10D 116.4 . . ?
C8B C11B H11C 116.1 . . ?
C8B C11B H11D 116.1 . . ?
C8B C11B C12B 74.0(8) . . ?
H11C C11B H11D 113.1 . . ?
C12B C11B H11C 116.1 . . ?
C12B C11B H11D 116.1 . . ?
C8B C12B Br1B 178.4(7) . . ?
C9B C12B Br1B 125.3(8) . . ?
C9B C12B C8B 54.1(7) . . ?
C10B C12B Br1B 126.5(8) . . ?
C10B C12B C8B 55.0(6) . . ?
C10B C12B C9B 89.8(11) . . ?
C11B C12B Br1B 126.6(8) . . ?
C11B C12B C8B 52.6(7) . . ?
C11B C12B C9B 89.7(11) . . ?
C11B C12B C10B 86.9(10) . . ?
C4 C12B Br1B 124.8(10) . . ?
C4 C12B C8B 56.4(9) . . ?
C4 C12B C5 94.2(13) . . ?
C4 C12B C6 85.2(14) . . ?
C5 C12B Br1B 127.8(8) . . ?
C5 C12B C8B 52.2(8) . . ?
C6 C12B Br1B 124.1(9) . . ?
C6 C12B C8B 54.5(8) . . ?
C6 C12B C5 88.6(13) . . ?
S1B N1B H1BB 109.5 . . ?
C6B S1B C7B 102.0(4) . . ?
N1B S1B C6B 113.6(5) . . ?
N1B S1B C7B 100.7(5) . . ?
O1B S1B C6B 108.0(5) . . ?
O1B S1B C7B 106.6(5) . . ?
O1B S1B N1B 123.3(6) . . ?
C2C C1C H1CA 121.0 . . ?
C2C C1C C6C 118.1(9) . . ?
C6C C1C H1CA 121.0 . . ?
C1C C2C H2CA 118.9 . . ?
C1C C2C C3C 122.2(10) . . ?
C3C C2C H2CA 118.9 . . ?
C2C C3C H3CA 120.3 . . ?
C4C C3C C2C 119.4(10) . . ?
C4C C3C H3CA 120.3 . . ?
C3C C4C H4CA 119.8 . . ?
C3C C4C C5C 120.3(10) . . ?
C5C C4C H4CA 119.8 . . ?
C4C C5C H5CA 120.7 . . ?
C6C C5C C4C 118.6(9) . . ?
C6C C5C H5CA 120.7 . . ?
C1C C6C S1C 119.1(7) . . ?
C5C C6C C1C 121.3(8) . . ?
C5C C6C S1C 119.6(7) . . ?
C8C C7C S1C 115.1(6) . . ?
F1C C7C C8C 110.5(7) . . ?
F1C C7C S1C 105.6(6) . . ?
F2C C7C C8C 110.9(7) . . ?
F2C C7C F1C 107.0(7) . . ?
F2C C7C S1C 107.4(5) . . ?
C7C C8C C9C 127.3(8) . . ?
C7C C8C C10C 122.5(8) . . ?
C7C C8C C11C 129.7(7) . . ?
C7C C8C C12C 176.0(7) . . ?
C9C C8C C10C 86.9(7) . . ?
C9C C8C C12C 53.1(6) . . ?
C10C C8C C12C 53.7(5) . . ?
C11C C8C C9C 88.3(8) . . ?
C11C C8C C10C 89.1(7) . . ?
C11C C8C C12C 53.4(6) . . ?
C8C C9C H9CA 116.3 . . ?
C8C C9C H9CB 116.3 . . ?
H9CA C9C H9CB 113.3 . . ?
C12C C9C C8C 72.4(6) . . ?
C12C C9C H9CA 116.3 . . ?
C12C C9C H9CB 116.3 . . ?
C8C C10C H10E 116.4 . . ?
C8C C10C H10F 116.4 . . ?
H10E C10C H10F 113.4 . . ?
C12C C10C C8C 71.8(6) . . ?
C12C C10C H10E 116.4 . . ?
C12C C10C H10F 116.4 . . ?
C8C C11C H11E 116.3 . . ?
C8C C11C H11F 116.3 . . ?
H11E C11C H11F 113.3 . . ?
C12C C11C C8C 72.7(6) . . ?
C12C C11C H11E 116.3 . . ?
C12C C11C H11F 116.3 . . ?
C8C C12C Br1C 178.8(6) . . ?
C9C C12C Br1C 125.5(7) . . ?
C9C C12C C8C 54.5(5) . . ?
C9C C12C C10C 88.4(8) . . ?
C9C C12C C11C 89.6(7) . . ?
C10C C12C Br1C 124.5(6) . . ?
C10C C12C C8C 54.5(5) . . ?
C11C C12C Br1C 127.1(7) . . ?
C11C C12C C8C 53.9(5) . . ?
C11C C12C C10C 90.0(8) . . ?
S1C N1C H1CB 109.5 . . ?
C6C S1C C7C 101.4(4) . . ?
N1C S1C C6C 113.0(4) . . ?
N1C S1C C7C 101.2(4) . . ?
O1C S1C C6C 107.8(4) . . ?
O1C S1C C7C 105.8(4) . . ?
O1C S1C N1C 124.6(5) . . ?
C2D C1D H1D 120.9 . . ?
C2D C1D C6D 118.2(10) . . ?
C6D C1D H1D 120.9 . . ?
C1D C2D H2D 119.7 . . ?
C1D C2D C3D 120.5(11) . . ?
C3D C2D H2D 119.7 . . ?
C2D C3D H3D 119.5 . . ?
C4D C3D C2D 121.0(11) . . ?
C4D C3D H3D 119.5 . . ?
C3D C4D H4DA 120.4 . . ?
C3D C4D C5D 119.3(10) . . ?
C5D C4D H4DA 120.4 . . ?
C4D C5D H5DA 120.3 . . ?
C6D C5D C4D 119.4(10) . . ?
C6D C5D H5DA 120.3 . . ?
C1D C6D S1D 118.1(8) . . ?
C5D C6D C1D 121.5(10) . . ?
C5D C6D S1D 120.2(7) . . ?
C8D C7D S1D 115.2(6) . . ?
F1D C7D C8D 111.4(7) . . ?
F1D C7D F2D 106.3(7) . . ?
F1D C7D S1D 107.9(6) . . ?
F2D C7D C8D 108.8(7) . . ?
F2D C7D S1D 106.9(6) . . ?
C7D C8D C9D 128.1(8) . . ?
C7D C8D C10D 124.1(8) . . ?
C7D C8D C11D 128.6(8) . . ?
C7D C8D C12D 176.0(7) . . ?
C9D C8D C12D 53.3(6) . . ?
C10D C8D C9D 87.0(9) . . ?
C10D C8D C12D 51.9(7) . . ?
C11D C8D C9D 88.2(8) . . ?
C11D C8D C10D 87.5(8) . . ?
C11D C8D C12D 53.8(6) . . ?
C8D C9D H9DA 116.3 . . ?
C8D C9D H9DB 116.3 . . ?
H9DA C9D H9DB 113.3 . . ?
C12D C9D C8D 72.3(7) . . ?
C12D C9D H9DA 116.3 . . ?
C12D C9D H9DB 116.3 . . ?
C8D C10D H10G 116.2 . . ?
C8D C10D H10H 116.2 . . ?
H10G C10D H10H 113.2 . . ?
C12D C10D C8D 73.6(7) . . ?
C12D C10D H10G 116.2 . . ?
C12D C10D H10H 116.2 . . ?
C8D C11D H11G 116.3 . . ?
C8D C11D H11H 116.3 . . ?
C8D C11D C12D 72.8(7) . . ?
H11G C11D H11H 113.3 . . ?
C12D C11D H11G 116.3 . . ?
C12D C11D H11H 116.3 . . ?
C8D C12D Br1D 178.9(7) . . ?
C9D C12D Br1D 125.7(8) . . ?
C9D C12D C8D 54.3(6) . . ?
C9D C12D C11D 88.6(8) . . ?
C10D C12D Br1D 126.4(7) . . ?
C10D C12D C8D 54.5(5) . . ?
C10D C12D C9D 89.5(9) . . ?
C10D C12D C11D 89.1(8) . . ?
C11D C12D Br1D 125.6(7) . . ?
C11D C12D C8D 53.4(5) . . ?
S1D N1D H1DA 109.5 . . ?
C6D S1D C7D 101.2(4) . . ?
N1D S1D C6D 106.8(5) . . ?
N1D S1D C7D 110.4(5) . . ?
O1D S1D C6D 111.1(4) . . ?
O1D S1D C7D 102.8(4) . . ?
O1D S1D N1D 122.6(5) . . ?
C8A C1 H1B 116.5 . . ?
C8A C1 H1C 116.5 . . ?
C12A C1 C8A 71.2(9) . . ?
C12A C1 H1B 116.5 . . ?
C12A C1 H1C 116.5 . . ?
H1B C1 H1C 113.5 . . ?
C8A C2 H2B 116.5 . . ?
C8A C2 H2C 116.5 . . ?
C12A C2 C8A 70.8(9) . . ?
C12A C2 H2B 116.5 . . ?
C12A C2 H2C 116.5 . . ?
H2B C2 H2C 113.5 . . ?
C8A C3 H3B 116.2 . . ?
C8A C3 H3C 116.2 . . ?
C12A C3 C8A 73.1(9) . . ?
C12A C3 H3B 116.2 . . ?
C12A C3 H3C 116.2 . . ?
H3B C3 H3C 113.2 . . ?
C8B C4 H4C 116.4 . . ?
C8B C4 H4D 116.4 . . ?
C12B C4 C8B 72.2(10) . . ?
C12B C4 H4C 116.4 . . ?
C12B C4 H4D 116.4 . . ?
H4C C4 H4D 113.4 . . ?
C8B C5 C12B 72.5(9) . . ?
C8B C5 H5C 116.3 . . ?
C8B C5 H5D 116.3 . . ?
C12B C5 H5C 116.3 . . ?
C12B C5 H5D 116.3 . . ?
H5C C5 H5D 113.3 . . ?
C8B C6 H6A 116.5 . . ?
C8B C6 H6B 116.5 . . ?
C12B C6 C8B 71.4(9) . . ?
C12B C6 H6A 116.5 . . ?
C12B C6 H6B 116.5 . . ?
H6A C6 H6B 113.5 . . ?
C8A C7 S1A 113.0(10) . . ?
F1 C7 C8A 110.6(18) . . ?
F1 C7 S1A 106.1(15) . . ?
F1 C7 F2 112.8(18) . . ?
F2 C7 C8A 109.7(16) . . ?
F2 C7 S1A 104.6(15) . . ?

loop_
_geom_bond_atom_site_label_1
_geom_bond_atom_site_label_2
_geom_bond_distance
_geom_bond_site_symmetry_2
_geom_bond_publ_flag
Br1A C12A 1.925(11) . ?
C1A H1A 0.9300 . ?
C1A C2A 1.395(15) . ?
C1A C6A 1.373(14) . ?
C2A H2A 0.9300 . ?
C2A C3A 1.373(16) . ?
C3A H3A 0.9300 . ?
C3A C4A 1.379(19) . ?
C4A H4A 0.9300 . ?
C4A C5A 1.397(18) . ?
C5A H5A 0.9300 . ?
C5A C6A 1.390(14) . ?
C6A S1A 1.772(9) . ?
C7A C8A 1.48(2) . ?
C7A F1A 1.31(3) . ?
C7A F2A 1.41(3) . ?
C7A S1A 1.86(2) . ?
C8A C9A 1.57(2) . ?
C8A C10A 1.55(2) . ?
C8A C11A 1.56(2) . ?
C8A C12A 1.818(14) . ?
C8A C1 1.58(2) . ?
C8A C2 1.575(19) . ?
C8A C3 1.527(18) . ?
C8A C7 1.505(16) . ?
C9A H9AA 0.9700 . ?
C9A H9AB 0.9700 . ?
C9A C12A 1.54(2) . ?
C10A H10A 0.9700 . ?
C10A H10B 0.9700 . ?
C10A C12A 1.52(2) . ?
C11A H11A 0.9700 . ?
C11A H11B 0.9700 . ?
C11A C12A 1.55(2) . ?
C12A C1 1.55(2) . ?
C12A C2 1.564(19) . ?
C12A C3 1.527(18) . ?
N1A H1AA 0.8200 . ?
N1A S1A 1.510(10) . ?
O1A S1A 1.438(8) . ?
S1A C7 1.859(16) . ?
Br1B C12B 1.922(9) . ?
C1B H1BA 0.9300 . ?
C1B C2B 1.407(18) . ?
C1B C6B 1.396(14) . ?
C2B H2BA 0.9300 . ?
C2B C3B 1.36(2) . ?
C3B H3BA 0.9300 . ?
C3B C4B 1.357(18) . ?
C4B H4B 0.9300 . ?
C4B C5B 1.379(15) . ?
C5B H5B 0.9300 . ?
C5B C6B 1.384(14) . ?
C6B S1B 1.768(10) . ?
C7B C8B 1.480(14) . ?
C7B F1B 1.335(12) . ?
C7B F2B 1.378(13) . ?
C7B S1B 1.829(9) . ?
C8B C9B 1.562(18) . ?
C8B C10B 1.570(16) . ?
C8B C11B 1.502(17) . ?
C8B C12B 1.819(13) . ?
C8B C4 1.59(2) . ?
C8B C5 1.508(19) . ?
C8B C6 1.56(2) . ?
C9B H9BA 0.9700 . ?
C9B H9BB 0.9700 . ?
C9B C12B 1.586(17) . ?
C10B H10C 0.9700 . ?
C10B H10D 0.9700 . ?
C10B C12B 1.534(17) . ?
C11B H11C 0.9700 . ?
C11B H11D 0.9700 . ?
C11B C12B 1.519(16) . ?
C12B C4 1.50(2) . ?
C12B C5 1.566(19) . ?
C12B C6 1.555(19) . ?
N1B H1BB 0.8200 . ?
N1B S1B 1.493(8) . ?
O1B S1B 1.440(8) . ?
Br1C C12C 1.932(9) . ?
C1C H1CA 0.9300 . ?
C1C C2C 1.354(16) . ?
C1C C6C 1.397(12) . ?
C2C H2CA 0.9300 . ?
C2C C3C 1.381(17) . ?
C3C H3CA 0.9300 . ?
C3C C4C 1.373(17) . ?
C4C H4CA 0.9300 . ?
C4C C5C 1.391(14) . ?
C5C H5CA 0.9300 . ?
C5C C6C 1.384(12) . ?
C6C S1C 1.780(9) . ?
C7C C8C 1.489(12) . ?
C7C F1C 1.365(10) . ?
C7C F2C 1.356(10) . ?
C7C S1C 1.843(8) . ?
C8C C9C 1.551(13) . ?
C8C C10C 1.556(12) . ?
C8C C11C 1.538(13) . ?
C8C C12C 1.817(12) . ?
C9C H9CA 0.9700 . ?
C9C H9CB 0.9700 . ?
C9C C12C 1.525(14) . ?
C10C H10E 0.9700 . ?
C10C H10F 0.9700 . ?
C10C C12C 1.542(13) . ?
C11C H11E 0.9700 . ?
C11C H11F 0.9700 . ?
C11C C12C 1.529(13) . ?
N1C H1CB 0.8200 . ?
N1C S1C 1.494(9) . ?
O1C S1C 1.442(7) . ?
Br1D C12D 1.918(10) . ?
C1D H1D 0.9300 . ?
C1D C2D 1.358(16) . ?
C1D C6D 1.403(14) . ?
C2D H2D 0.9300 . ?
C2D C3D 1.398(17) . ?
C3D H3D 0.9300 . ?
C3D C4D 1.370(19) . ?
C4D H4DA 0.9300 . ?
C4D C5D 1.387(16) . ?
C5D H5DA 0.9300 . ?
C5D C6D 1.379(13) . ?
C6D S1D 1.756(10) . ?
C7D C8D 1.481(12) . ?
C7D F1D 1.348(10) . ?
C7D F2D 1.360(10) . ?
C7D S1D 1.842(8) . ?
C8D C9D 1.567(14) . ?
C8D C10D 1.560(12) . ?
C8D C11D 1.544(13) . ?
C8D C12D 1.838(13) . ?
C9D H9DA 0.9700 . ?
C9D H9DB 0.9700 . ?
C9D C12D 1.547(14) . ?
C10D H10G 0.9700 . ?
C10D H10H 0.9700 . ?
C10D C12D 1.508(17) . ?
C11D H11G 0.9700 . ?
C11D H11H 0.9700 . ?
C11D C12D 1.552(15) . ?
N1D H1DA 0.8200 . ?
N1D S1D 1.495(9) . ?
O1D S1D 1.457(7) . ?
C1 H1B 0.9700 . ?
C1 H1C 0.9700 . ?
C2 H2B 0.9700 . ?
C2 H2C 0.9700 . ?
C3 H3B 0.9700 . ?
C3 H3C 0.9700 . ?
C4 H4C 0.9700 . ?
C4 H4D 0.9700 . ?
C5 H5C 0.9700 . ?
C5 H5D 0.9700 . ?
C6 H6A 0.9700 . ?
C6 H6B 0.9700 . ?
F1 C7 1.30(2) . ?
F2 C7 1.39(3) . ?

loop_
_geom_torsion_atom_site_label_1
_geom_torsion_atom_site_label_2
_geom_torsion_atom_site_label_3
_geom_torsion_atom_site_label_4
_geom_torsion
_geom_torsion_site_symmetry_1
_geom_torsion_site_symmetry_2
_geom_torsion_site_symmetry_3
_geom_torsion_site_symmetry_4
_geom_torsion_publ_flag
Br1A C12A C1 C8A -179.0(9) . . . . ?
Br1A C12A C2 C8A 178.8(9) . . . . ?
Br1A C12A C3 C8A -179.7(8) . . . . ?
C1A C2A C3A C4A -3.5(16) . . . . ?
C1A C6A S1A C7A 89.6(12) . . . . ?
C1A C6A S1A N1A -152.8(9) . . . . ?
C1A C6A S1A O1A -14.5(9) . . . . ?
C1A C6A S1A C7 99.3(11) . . . . ?
C2A C1A C6A C5A -0.3(15) . . . . ?
C2A C1A C6A S1A 179.6(7) . . . . ?
C2A C3A C4A C5A 2.0(17) . . . . ?
C3A C4A C5A C6A 0.3(17) . . . . ?
C4A C5A C6A C1A -1.2(15) . . . . ?
C4A C5A C6A S1A 179.0(8) . . . . ?
C5A C6A S1A C7A -90.5(12) . . . . ?
C5A C6A S1A N1A 27.0(10) . . . . ?
C5A C6A S1A O1A 165.4(8) . . . . ?
C5A C6A S1A C7 -80.8(11) . . . . ?
C6A C1A C2A C3A 2.6(15) . . . . ?
C6A S1A C7 C8A -164.7(13) . . . . ?
C6A S1A C7 F1 -43.3(16) . . . . ?
C6A S1A C7 F2 76.1(14) . . . . ?
C7A C8A C9A C12A -170.2(16) . . . . ?
C7A C8A C10A C12A -179.5(17) . . . . ?
C7A C8A C11A C12A 168.9(15) . . . . ?
C7A C8A C12A C9A 57(7) . . . . ?
C7A C8A C12A C10A 178(7) . . . . ?
C7A C8A C12A C11A -69(7) . . . . ?
C8A C7A S1A C6A -179.8(16) . . . . ?
C8A C7A S1A N1A 60(2) . . . . ?
C8A C7A S1A O1A -69.5(19) . . . . ?
C8A C9A C12A Br1A 178.7(9) . . . . ?
C8A C9A C12A C10A -43.8(13) . . . . ?
C8A C9A C12A C11A 41.5(13) . . . . ?
C8A C10A C12A Br1A -179.4(9) . . . . ?
C8A C10A C12A C9A 44.4(14) . . . . ?
C8A C10A C12A C11A -48.7(13) . . . . ?
C8A C11A C12A Br1A -179.1(9) . . . . ?
C8A C11A C12A C9A -42.0(13) . . . . ?
C8A C11A C12A C10A 48.7(13) . . . . ?
C9A C8A C10A C12A -43.1(13) . . . . ?
C9A C8A C11A C12A 40.7(13) . . . . ?
C9A C8A C12A C10A 122(2) . . . . ?
C9A C8A C12A C11A -125.6(19) . . . . ?
C10A C8A C9A C12A 42.9(13) . . . . ?
C10A C8A C11A C12A -47.7(12) . . . . ?
C10A C8A C12A C9A -122(2) . . . . ?
C10A C8A C12A C11A 113(2) . . . . ?
C11A C8A C9A C12A -41.2(13) . . . . ?
C11A C8A C10A C12A 48.6(13) . . . . ?
C11A C8A C12A C9A 125.6(19) . . . . ?
C11A C8A C12A C10A -113(2) . . . . ?
F1A C7A C8A C9A 52(3) . . . . ?
F1A C7A C8A C10A 179(2) . . . . ?
F1A C7A C8A C11A -62(2) . . . . ?
F1A C7A C8A C12A 1(8) . . . . ?
F1A C7A S1A C6A -53.5(18) . . . . ?
F1A C7A S1A N1A -173.7(15) . . . . ?
F1A C7A S1A O1A 56.8(17) . . . . ?
F2A C7A C8A C9A -65(3) . . . . ?
F2A C7A C8A C10A 61(3) . . . . ?
F2A C7A C8A C11A -179.4(18) . . . . ?
F2A C7A C8A C12A -117(6) . . . . ?
F2A C7A S1A C6A 61.2(18) . . . . ?
F2A C7A S1A N1A -59.0(18) . . . . ?
F2A C7A S1A O1A 171.5(16) . . . . ?
N1A S1A C7 C8A 78.3(16) . . . . ?
N1A S1A C7 F1 -160.3(15) . . . . ?
N1A S1A C7 F2 -40.9(14) . . . . ?
O1A S1A C7 C8A -51.4(16) . . . . ?
O1A S1A C7 F1 70.0(15) . . . . ?
O1A S1A C7 F2 -170.6(13) . . . . ?
S1A C7A C8A C9A 175.5(16) . . . . ?
S1A C7A C8A C10A -58(3) . . . . ?
S1A C7A C8A C11A 62(2) . . . . ?
S1A C7A C8A C12A 124(6) . . . . ?
Br1B C12B C4 C8B -178.8(8) . . . . ?
Br1B C12B C5 C8B 178.0(9) . . . . ?
Br1B C12B C6 C8B -179.1(7) . . . . ?
C1B C2B C3B C4B 0.1(17) . . . . ?
C1B C6B S1B C7B 90.9(9) . . . . ?
C1B C6B S1B N1B -161.7(8) . . . . ?
C1B C6B S1B O1B -21.2(9) . . . . ?
C2B C1B C6B C5B -0.7(15) . . . . ?
C2B C1B C6B S1B -178.2(8) . . . . ?
C2B C3B C4B C5B 0.0(16) . . . . ?
C3B C4B C5B C6B -0.5(15) . . . . ?
C4B C5B C6B C1B 0.8(14) . . . . ?
C4B C5B C6B S1B 178.3(8) . . . . ?
C5B C6B S1B C7B -86.6(8) . . . . ?
C5B C6B S1B N1B 20.8(9) . . . . ?
C5B C6B S1B O1B 161.3(8) . . . . ?
C6B C1B C2B C3B 0.3(16) . . . . ?
C7B C8B C9B C12B 179.3(10) . . . . ?
C7B C8B C10B C12B 177.7(10) . . . . ?
C7B C8B C11B C12B -177.1(10) . . . . ?
C7B C8B C4 C12B 179.3(10) . . . . ?
C7B C8B C5 C12B 178.0(10) . . . . ?
C7B C8B C6 C12B -176.9(10) . . . . ?
C8B C7B S1B C6B 173.8(8) . . . . ?
C8B C7B S1B N1B 56.6(8) . . . . ?
C8B C7B S1B O1B -73.1(9) . . . . ?
C8B C9B C12B Br1B 178.2(8) . . . . ?
C8B C9B C12B C10B -45.2(10) . . . . ?
C8B C9B C12B C11B 41.7(10) . . . . ?
C8B C10B C12B Br1B -179.8(8) . . . . ?
C8B C10B C12B C9B 44.5(9) . . . . ?
C8B C10B C12B C11B -45.2(9) . . . . ?
C8B C11B C12B Br1B -178.3(8) . . . . ?
C8B C11B C12B C9B -42.7(11) . . . . ?
C8B C11B C12B C10B 47.1(9) . . . . ?
C9B C8B C10B C12B -45.4(10) . . . . ?
C9B C8B C11B C12B 43.6(11) . . . . ?
C9B C8B C12B C10B 120.1(14) . . . . ?
C9B C8B C12B C11B -123.1(16) . . . . ?
C10B C8B C9B C12B 43.9(10) . . . . ?
C10B C8B C11B C12B -45.8(9) . . . . ?
C10B C8B C12B C9B -120.1(14) . . . . ?
C10B C8B C12B C11B 116.8(13) . . . . ?
C11B C8B C9B C12B -42.3(10) . . . . ?
C11B C8B C10B C12B 45.9(9) . . . . ?
C11B C8B C12B C9B 123.1(16) . . . . ?
C11B C8B C12B C10B -116.8(13) . . . . ?
F1B C7B C8B C9B -83.3(16) . . . . ?
F1B C7B C8B C10B 37.7(15) . . . . ?
F1B C7B C8B C11B 151.5(13) . . . . ?
F1B C7B C8B C4 71.5(17) . . . . ?
F1B C7B C8B C5 -56.4(18) . . . . ?
F1B C7B C8B C6 179.8(14) . . . . ?
F1B C7B S1B C6B -61.2(8) . . . . ?
F1B C7B S1B N1B -178.3(8) . . . . ?
F1B C7B S1B O1B 52.0(8) . . . . ?
F2B C7B C8B C9B 160.2(13) . . . . ?
F2B C7B C8B C10B -78.8(13) . . . . ?
F2B C7B C8B C11B 35.0(15) . . . . ?
F2B C7B C8B C4 -45.0(17) . . . . ?
F2B C7B C8B C5 -172.9(15) . . . . ?
F2B C7B C8B C6 63.3(16) . . . . ?
F2B C7B S1B C6B 51.1(7) . . . . ?
F2B C7B S1B N1B -66.0(8) . . . . ?
F2B C7B S1B O1B 164.3(7) . . . . ?
S1B C7B C8B C9B 39.1(16) . . . . ?
S1B C7B C8B C10B 160.1(10) . . . . ?
S1B C7B C8B C11B -86.2(14) . . . . ?
S1B C7B C8B C4 -166.1(14) . . . . ?
S1B C7B C8B C5 66.0(17) . . . . ?
S1B C7B C8B C6 -57.9(16) . . . . ?
C1C C2C C3C C4C -0.4(18) . . . . ?
C1C C6C S1C C7C 90.9(7) . . . . ?
C1C C6C S1C N1C -161.6(7) . . . . ?
C1C C6C S1C O1C -19.9(8) . . . . ?
C2C C1C C6C C5C -0.1(14) . . . . ?
C2C C1C C6C S1C -178.3(8) . . . . ?
C2C C3C C4C C5C -0.4(17) . . . . ?
C3C C4C C5C C6C 0.9(15) . . . . ?
C4C C5C C6C C1C -0.7(13) . . . . ?
C4C C5C C6C S1C 177.5(7) . . . . ?
C5C C6C S1C C7C -87.3(7) . . . . ?
C5C C6C S1C N1C 20.2(9) . . . . ?
C5C C6C S1C O1C 161.8(7) . . . . ?
C6C C1C C2C C3C 0.6(16) . . . . ?
C7C C8C C9C C12C 175.0(9) . . . . ?
C7C C8C C10C C12C -178.3(8) . . . . ?
C7C C8C C11C C12C -176.8(10) . . . . ?
C8C C7C S1C C6C 179.6(6) . . . . ?
C8C C7C S1C N1C 63.1(7) . . . . ?
C8C C7C S1C O1C -67.9(7) . . . . ?
C8C C9C C12C Br1C -178.5(8) . . . . ?
C8C C9C C12C C10C -46.0(7) . . . . ?
C8C C9C C12C C11C 44.0(7) . . . . ?
C8C C10C C12C Br1C 179.3(8) . . . . ?
C8C C10C C12C C9C 46.0(7) . . . . ?
C8C C10C C12C C11C -43.6(7) . . . . ?
C8C C11C C12C Br1C 179.2(8) . . . . ?
C8C C11C C12C C9C -44.4(7) . . . . ?
C8C C11C C12C C10C 44.0(7) . . . . ?
C9C C8C C10C C12C -45.1(7) . . . . ?
C9C C8C C11C C12C 43.5(7) . . . . ?
C9C C8C C12C C10C 117.9(9) . . . . ?
C9C C8C C12C C11C -120.7(10) . . . . ?
C10C C8C C9C C12C 45.5(7) . . . . ?
C10C C8C C11C C12C -43.5(7) . . . . ?
C10C C8C C12C C9C -117.9(9) . . . . ?
C10C C8C C12C C11C 121.4(9) . . . . ?
C11C C8C C9C C12C -43.7(7) . . . . ?
C11C C8C C10C C12C 43.3(7) . . . . ?
C11C C8C C12C C9C 120.7(9) . . . . ?
C11C C8C C12C C10C -121.4(9) . . . . ?
F1C C7C C8C C9C -54.5(11) . . . . ?
F1C C7C C8C C10C 59.4(11) . . . . ?
F1C C7C C8C C11C 179.8(9) . . . . ?
F1C C7C S1C C6C -58.3(6) . . . . ?
F1C C7C S1C N1C -174.8(6) . . . . ?
F1C C7C S1C O1C 54.2(7) . . . . ?
F2C C7C C8C C9C -173.0(9) . . . . ?
F2C C7C C8C C10C -59.0(11) . . . . ?
F2C C7C C8C C11C 61.3(12) . . . . ?
F2C C7C S1C C6C 55.6(6) . . . . ?
F2C C7C S1C N1C -60.9(7) . . . . ?
F2C C7C S1C O1C 168.1(6) . . . . ?
S1C C7C C8C C9C 64.9(11) . . . . ?
S1C C7C C8C C10C 178.9(7) . . . . ?
S1C C7C C8C C11C -60.8(12) . . . . ?
C1D C2D C3D C4D -1.3(19) . . . . ?
C1D C6D S1D C7D 90.8(8) . . . . ?
C1D C6D S1D N1D -153.7(8) . . . . ?
C1D C6D S1D O1D -17.8(9) . . . . ?
C2D C1D C6D C5D -2.0(15) . . . . ?
C2D C1D C6D S1D -177.4(9) . . . . ?
C2D C3D C4D C5D -0.8(18) . . . . ?
C3D C4D C5D C6D 1.5(16) . . . . ?
C4D C5D C6D C1D -0.1(14) . . . . ?
C4D C5D C6D S1D 175.3(8) . . . . ?
C5D C6D S1D C7D -84.7(8) . . . . ?
C5D C6D S1D N1D 30.8(9) . . . . ?
C5D C6D S1D O1D 166.7(7) . . . . ?
C6D C1D C2D C3D 2.7(18) . . . . ?
C7D C8D C9D C12D 175.2(9) . . . . ?
C7D C8D C10D C12D -179.4(9) . . . . ?
C7D C8D C11D C12D -175.9(9) . . . . ?
C8D C7D S1D C6D 178.7(7) . . . . ?
C8D C7D S1D N1D 65.9(8) . . . . ?
C8D C7D S1D O1D -66.4(7) . . . . ?
C8D C9D C12D Br1D 178.6(9) . . . . ?
C8D C9D C12D C10D -44.9(8) . . . . ?
C8D C9D C12D C11D 44.2(7) . . . . ?
C8D C10D C12D Br1D -179.2(8) . . . . ?
C8D C10D C12D C9D 44.7(7) . . . . ?
C8D C10D C12D C11D -43.9(7) . . . . ?
C8D C11D C12D Br1D -179.4(9) . . . . ?
C8D C11D C12D C9D -44.9(8) . . . . ?
C8D C11D C12D C10D 44.7(7) . . . . ?
C9D C8D C10D C12D -44.1(8) . . . . ?
C9D C8D C11D C12D 44.2(8) . . . . ?
C9D C8D C12D C10D 120.0(11) . . . . ?
C9D C8D C12D C11D -119.7(10) . . . . ?
C10D C8D C9D C12D 43.1(8) . . . . ?
C10D C8D C11D C12D -42.9(8) . . . . ?
C10D C8D C12D C9D -120.0(11) . . . . ?
C10D C8D C12D C11D 120.3(10) . . . . ?
C11D C8D C9D C12D -44.5(8) . . . . ?
C11D C8D C10D C12D 44.2(7) . . . . ?
C11D C8D C12D C9D 119.7(10) . . . . ?
C11D C8D C12D C10D -120.3(10) . . . . ?
F1D C7D C8D C9D -60.6(12) . . . . ?
F1D C7D C8D C10D 56.1(12) . . . . ?
F1D C7D C8D C11D 174.3(9) . . . . ?
F1D C7D S1D C6D -56.3(7) . . . . ?
F1D C7D S1D N1D -169.1(7) . . . . ?
F1D C7D S1D O1D 58.6(7) . . . . ?
F2D C7D C8D C9D -177.4(9) . . . . ?
F2D C7D C8D C10D -60.7(11) . . . . ?
F2D C7D C8D C11D 57.5(11) . . . . ?
F2D C7D S1D C6D 57.7(7) . . . . ?
F2D C7D S1D N1D -55.1(8) . . . . ?
F2D C7D S1D O1D 172.6(6) . . . . ?
S1D C7D C8D C9D 62.7(12) . . . . ?
S1D C7D C8D C10D 179.4(8) . . . . ?
S1D C7D C8D C11D -62.5(11) . . . . ?
C1 C8A C12A C2 -114.8(17) . . . . ?
C1 C8A C12A C3 117.8(18) . . . . ?
C1 C8A C2 C12A 47.1(11) . . . . ?
C1 C8A C3 C12A -45.5(11) . . . . ?
C1 C8A C7 S1A -54(2) . . . . ?
C1 C8A C7 F1 -172.6(19) . . . . ?
C1 C8A C7 F2 62(2) . . . . ?
C1 C12A C2 C8A -48.2(11) . . . . ?
C1 C12A C3 C8A 46.6(12) . . . . ?
C2 C8A C12A C1 114.8(17) . . . . ?
C2 C8A C12A C3 -127.4(16) . . . . ?
C2 C8A C1 C12A -47.6(11) . . . . ?
C2 C8A C3 C12A 40.3(11) . . . . ?
C2 C8A C7 S1A -164.2(13) . . . . ?
C2 C8A C7 F1 77(2) . . . . ?
C2 C8A C7 F2 -48(2) . . . . ?
C2 C12A C1 C8A 48.0(11) . . . . ?
C2 C12A C3 C8A -40.6(11) . . . . ?
C3 C8A C12A C1 -117.8(18) . . . . ?
C3 C8A C12A C2 127.4(16) . . . . ?
C3 C8A C1 C12A 45.4(11) . . . . ?
C3 C8A C2 C12A -39.7(11) . . . . ?
C3 C8A C7 S1A 71(2) . . . . ?
C3 C8A C7 F1 -47(2) . . . . ?
C3 C8A C7 F2 -172.5(17) . . . . ?
C3 C12A C1 C8A -45.3(11) . . . . ?
C3 C12A C2 C8A 39.8(11) . . . . ?
C4 C8B C12B C5 -128.7(19) . . . . ?
C4 C8B C12B C6 110.5(18) . . . . ?
C4 C8B C5 C12B 37.7(13) . . . . ?
C4 C8B C6 C12B -47.8(11) . . . . ?
C4 C12B C5 C8B -40.7(14) . . . . ?
C4 C12B C6 C8B 51.5(12) . . . . ?
C5 C8B C12B C4 128.7(19) . . . . ?
C5 C8B C12B C6 -120.8(19) . . . . ?
C5 C8B C4 C12B -39.9(13) . . . . ?
C5 C8B C6 C12B 44.9(12) . . . . ?
C5 C12B C4 C8B 38.2(13) . . . . ?
C5 C12B C6 C8B -42.8(12) . . . . ?
C6 C8B C12B C4 -110.5(18) . . . . ?
C6 C8B C12B C5 120.8(19) . . . . ?
C6 C8B C4 C12B 50.1(12) . . . . ?
C6 C8B C5 C12B -44.1(12) . . . . ?
C6 C12B C4 C8B -50.0(11) . . . . ?
C6 C12B C5 C8B 44.4(13) . . . . ?
C7 C8A C1 C12A -173.3(14) . . . . ?
C7 C8A C2 C12A 179.2(14) . . . . ?
C7 C8A C3 C12A 174.8(13) . . . . ?
